data_6000676
loop_
_publ_author_name
'Touboul, M.'
'Melghit, K.'

_publ_section_title
;
 Synthesis by chimie-douce and properties of Chromium(III) Vanadates(V)
;
_journal_name_full 'Journal of Materials Chemistry'
_journal_page_first 147
_journal_page_last 150
_journal_paper_doi 10.1039/jm9950500147
_journal_volume 5
_journal_year 1995
_chemical_formula_sum 'Cr2 O13 V4'
_space_group_name_H-M_alt ?
_cell_angle_alpha 90.000
_cell_angle_beta 109.260
_cell_angle_gamma 90.000
_cell_length_a 8.2770
_cell_length_b 9.2910
_cell_length_c 7.5270
_cell_volume 546.44
_cod_database_code 6000676

loop_
_atom_site_label
_atom_site_fract_x
_atom_site_fract_y
_atom_site_fract_z
? ? ? ?
